data_7046441
loop_
_publ_author_name
'Salomon, William'
'Rivi\`ere, Eric'
'L\'opez, Xavier'
'Suaud, Nicolas'
'Mialane, Pierre'
'Haouas, Mohamed'
'Saad, Ali'
'Marrot, J\'er\^ome'
'Dolbecq, Anne'

_publ_section_title
;
 Bicapped Keggin polyoxomolybdates: discrete species and experimental and
 theoretical investigations on the electronic delocalization in a chain
 compound.
;
_journal_issue 31
_journal_name_full 'Dalton transactions (Cambridge, England : 2003)'
_journal_page_first 10636
_journal_page_last 10645
_journal_paper_doi 10.1039/c8dt01313f
_journal_volume 47
_journal_year 2018
_chemical_formula_sum 'C46 H60 Mo14 N7 O43 P Ru'
_chemical_formula_weight 2874.21
_space_group_IT_number 14
_space_group_name_Hall '-P 2yn'
_space_group_name_H-M_alt 'P 1 21/n 1'
_symmetry_cell_setting monoclinic
_symmetry_space_group_name_Hall '-P 2yn'
_symmetry_space_group_name_H-M 'P 1 21/n 1'
_atom_sites_solution_hydrogens geom
_atom_sites_solution_primary direct
_atom_sites_solution_secondary difmap
_audit_creation_method SHELXL-97
_audit_update_record
;
2018-03-27 deposited with the CCDC.
2018-05-04 downloaded from the CCDC.
;
_cell_angle_alpha 90.00
_cell_angle_beta 103.1070(10)
_cell_angle_gamma 90.00
_cell_formula_units_Z 4
_cell_length_a 16.2786(8)
_cell_length_b 26.8916(14)
_cell_length_c 18.6653(9)
_cell_measurement_reflns_used 21205
_cell_measurement_temperature 293(2)
_cell_measurement_theta_max 30.32
_cell_measurement_theta_min 1.35
_cell_volume 7958.0(7)
_computing_cell_refinement 'Bruker SMART'
_computing_data_collection 'Bruker SMART'
_computing_data_reduction 'Bruker SAINT'
_computing_molecular_graphics 'Bruker SHELXTL'
_computing_publication_material 'Bruker SHELXTL'
_computing_structure_refinement 'SHELXL-97 (Sheldrick, 1997)'
_computing_structure_solution 'SHELXS-97 (Sheldrick, 1990)'
_diffrn_ambient_temperature 293(2)
_diffrn_detector_area_resol_mean 512x512
_diffrn_measured_fraction_theta_full 0.964
_diffrn_measured_fraction_theta_max 0.964
_diffrn_measurement_device_type 'CCD area detector'
_diffrn_measurement_method 'phi and omega scans'
_diffrn_radiation_monochromator graphite
_diffrn_radiation_source 'fine-focus sealed tube'
_diffrn_radiation_type MoK\a
_diffrn_radiation_wavelength 0.71073
_diffrn_reflns_av_R_equivalents 0.0828
_diffrn_reflns_av_sigmaI/netI 0.1185
_diffrn_reflns_limit_h_max 22
_diffrn_reflns_limit_h_min -13
_diffrn_reflns_limit_k_max 37
_diffrn_reflns_limit_k_min -37
_diffrn_reflns_limit_l_max 25
_diffrn_reflns_limit_l_min -26
_diffrn_reflns_number 61254
_diffrn_reflns_theta_full 30.32
_diffrn_reflns_theta_max 30.32
_diffrn_reflns_theta_min 1.35
_exptl_absorpt_coefficient_mu 2.420
_exptl_absorpt_correction_T_max 0.8886
_exptl_absorpt_correction_T_min 0.7939
_exptl_absorpt_correction_type multi-scans
_exptl_absorpt_process_details 'G. M. Sheldrick, SADABS; program for scaling and correction of area detector data'
_exptl_crystal_colour black
_exptl_crystal_density_diffrn 2.399
_exptl_crystal_density_method 'not measured'
_exptl_crystal_description parallelepiped
_exptl_crystal_F_000 5504
_exptl_crystal_size_max 0.10
_exptl_crystal_size_mid 0.10
_exptl_crystal_size_min 0.05
_refine_diff_density_max 1.183
_refine_diff_density_min -1.482
_refine_diff_density_rms 0.240
_refine_ls_extinction_method none
_refine_ls_goodness_of_fit_ref 0.992
_refine_ls_hydrogen_treatment mixed
_refine_ls_matrix_type full
_refine_ls_number_parameters 1013
_refine_ls_number_reflns 23044
_refine_ls_number_restraints 2
_refine_ls_restrained_S_all 0.994
_refine_ls_R_factor_all 0.1423
_refine_ls_R_factor_gt 0.0634
_refine_ls_shift/su_max 0.004
_refine_ls_shift/su_mean 0.000
_refine_ls_structure_factor_coef Fsqd
_refine_ls_weighting_details 'calc w=1/[\s^2^(Fo^2^)+(0.0671P)^2^+0.0000P] where P=(Fo^2^+2Fc^2^)/3'
_refine_ls_weighting_scheme calc
_refine_ls_wR_factor_gt 0.1275
_refine_ls_wR_factor_ref 0.1638
_reflns_number_gt 12270
_reflns_number_total 23044
_reflns_threshold_expression >2\s(I)
_cod_data_source_file c8dt01313f2.cif
_cod_data_source_block Ru_PMo14
_cod_depositor_comments 'Adding full bibliography for 7046440--7046441.cif.'
_cod_original_sg_symbol_H-M P21/n
_cod_database_code 7046441

loop_
_symmetry_equiv_pos_as_xyz
'x, y, z'
'-x+1/2, y+1/2, -z+1/2'
'-x, -y, -z'
'x-1/2, -y-1/2, z-1/2'

loop_
_atom_site_label
_atom_site_type_symbol
_atom_site_fract_x
_atom_site_fract_y
_atom_site_fract_z
_atom_site_U_iso_or_equiv
_atom_site_adp_type
_atom_site_occupancy
_atom_site_symmetry_multiplicity
_atom_site_calc_flag
_atom_site_refinement_flags
P1 P 0.08343(12) 0.20519(7) 0.74661(11) 0.0145(4) Uani 1 1 d .
Mo1 Mo -0.13884(4) 0.19909(3) 0.67869(4) 0.02004(15) Uani 1 1 d .
Mo2 Mo 0.16185(4) 0.30346(2) 0.86880(4) 0.01855(15) Uani 1 1 d .
Mo3 Mo -0.05244(4) 0.29627(3) 0.81125(4) 0.02136(16) Uani 1 1 d .
Mo4 Mo 0.30697(4) 0.20771(3) 0.81497(4) 0.02015(16) Uani 1 1 d .
Mo5 Mo 0.03679(4) 0.20389(3) 0.92624(4) 0.02065(15) Uani 1 1 d .
Mo6 Mo -0.00586(4) 0.30318(2) 0.62803(4) 0.01971(15) Uani 1 1 d .
Mo7 Mo 0.18158(4) 0.10813(3) 0.86551(4) 0.02006(16) Uani 1 1 d .
Mo8 Mo -0.00346(4) 0.10716(2) 0.62388(4) 0.01981(15) Uani 1 1 d .
Mo9 Mo 0.20862(4) 0.30510(3) 0.68623(4) 0.02100(16) Uani 1 1 d .
Mo10 Mo -0.04865(4) 0.10545(3) 0.79363(4) 0.02165(16) Uani 1 1 d .
Mo11 Mo 0.22653(4) 0.11405(3) 0.69617(4) 0.02079(16) Uani 1 1 d .
Mo12 Mo 0.12974(4) 0.21211(2) 0.56751(4) 0.01942(15) Uani 1 1 d .
Mo13 Mo 0.23954(5) 0.20652(3) 0.96696(4) 0.02243(16) Uani 1 1 d .
Mo14 Mo -0.07258(5) 0.20516(3) 0.52630(4) 0.02230(16) Uani 1 1 d .
Ru1 Ru 0.58574(4) 0.08083(2) 0.75250(4) 0.02189(15) Uani 1 1 d .
O1 O -0.0285(3) 0.1564(2) 0.8686(3) 0.0226(12) Uani 1 1 d .
O2 O 0.2003(3) 0.1663(2) 0.6231(3) 0.0236(13) Uani 1 1 d .
O3 O 0.1092(3) 0.09376(19) 0.6606(3) 0.0219(12) Uani 1 1 d .
O4 O 0.2812(3) 0.2546(2) 0.7409(3) 0.0229(12) Uani 1 1 d .
O5 O 0.0078(3) 0.16976(17) 0.7204(3) 0.0156(11) Uani 1 1 d .
O6 O -0.1416(3) 0.14312(19) 0.7370(3) 0.0226(12) Uani 1 1 d .
O7 O 0.0341(3) 0.16648(19) 0.5737(3) 0.0212(12) Uani 1 1 d .
O8 O 0.2387(3) 0.24764(19) 0.8669(3) 0.0201(12) Uani 1 1 d .
O9 O -0.1087(3) 0.1553(2) 0.5933(3) 0.0229(12) Uani 1 1 d .
O10 O 0.1417(4) 0.2029(2) 0.4820(3) 0.0310(14) Uani 1 1 d .
O11 O 0.0549(3) 0.32815(19) 0.8615(3) 0.0216(12) Uani 1 1 d .
O12 O 0.1775(3) 0.32191(19) 0.7789(3) 0.0235(12) Uani 1 1 d .
O13 O 0.2807(3) 0.1601(2) 0.8986(3) 0.0256(13) Uani 1 1 d .
O14 O 0.1632(3) 0.17278(18) 0.7719(3) 0.0164(11) Uani 1 1 d .
O15 O 0.0193(3) 0.25591(19) 0.5424(3) 0.0213(12) Uani 1 1 d .
O16 O 0.0972(3) 0.23947(18) 0.6849(3) 0.0175(11) Uani 1 1 d .
O17 O -0.0761(3) 0.24399(19) 0.6280(3) 0.0211(12) Uani 1 1 d .
O18 O -0.0243(3) 0.31809(19) 0.7188(3) 0.0220(12) Uani 1 1 d .
O19 O 0.1976(3) 0.2669(2) 0.5967(3) 0.0235(13) Uani 1 1 d .
O20 O 0.0713(3) 0.0902(2) 0.8282(3) 0.0247(13) Uani 1 1 d .
O21 O 0.1419(3) 0.25305(19) 0.9536(3) 0.0232(13) Uani 1 1 d .
O22 O -0.0432(3) 0.07674(19) 0.6978(3) 0.0233(13) Uani 1 1 d .
O23 O 0.0648(3) 0.23719(18) 0.8099(3) 0.0164(11) Uani 1 1 d .
O24 O 0.1374(3) 0.1644(2) 0.9170(3) 0.0231(12) Uani 1 1 d .
O25 O -0.0381(3) 0.2562(2) 0.9001(3) 0.0247(13) Uani 1 1 d .
O26 O 0.3155(3) 0.15406(19) 0.7551(3) 0.0225(12) Uani 1 1 d .
O27 O 0.2249(3) 0.08252(19) 0.7911(3) 0.0246(13) Uani 1 1 d .
O28 O -0.2410(4) 0.2082(2) 0.6391(4) 0.0348(16) Uani 1 1 d .
O29 O 0.2151(4) 0.0667(2) 0.9328(3) 0.0302(14) Uani 1 1 d .
O30 O -0.1182(3) 0.2442(2) 0.7549(3) 0.0258(13) Uani 1 1 d .
O31 O 0.2215(4) 0.3447(2) 0.9250(3) 0.0285(14) Uani 1 1 d .
O32 O -0.0691(3) 0.3433(2) 0.5726(3) 0.0287(14) Uani 1 1 d .
O33 O -0.1686(4) 0.2486(2) 0.4972(3) 0.0293(14) Uani 1 1 d .
O34 O -0.0328(4) 0.0663(2) 0.5557(3) 0.0293(14) Uani 1 1 d .
O35 O 0.0978(3) 0.33236(19) 0.6375(3) 0.0241(13) Uani 1 1 d .
O36 O 0.2808(4) 0.0731(2) 0.6577(3) 0.0320(15) Uani 1 1 d .
O37 O 0.2759(4) 0.3500(2) 0.6754(3) 0.0372(16) Uani 1 1 d .
O38 O 0.0264(4) 0.1909(2) 1.0113(3) 0.0340(15) Uani 1 1 d .
O39 O 0.2478(4) 0.1797(2) 1.0485(3) 0.0403(17) Uani 1 1 d .
O40 O 0.4083(3) 0.2198(2) 0.8541(3) 0.0318(15) Uani 1 1 d .
O41 O -0.0974(4) 0.0603(2) 0.8289(3) 0.0355(16) Uani 1 1 d .
O42 O -0.0826(4) 0.1782(2) 0.4435(3) 0.0392(16) Uani 1 1 d .
O43 O -0.1242(4) 0.3383(2) 0.8233(3) 0.0368(16) Uani 1 1 d .
N1 N 0.5203(4) 0.0265(3) 0.6881(4) 0.0284(17) Uani 1 1 d .
N2 N 0.6395(5) 0.0182(3) 0.8071(4) 0.0302(17) Uani 1 1 d .
C1 C 0.4612(6) 0.0332(4) 0.6250(5) 0.040(3) Uani 1 1 d .
H1 H 0.4479 0.0654 0.6081 0.048 Uiso 1 1 calc R
C2 C 0.4199(8) -0.0064(4) 0.5849(6) 0.066(4) Uani 1 1 d .
H2 H 0.3809 -0.0006 0.5410 0.079 Uiso 1 1 calc R
C3 C 0.4366(9) -0.0542(4) 0.6100(8) 0.101(6) Uani 1 1 d .
H3 H 0.4089 -0.0812 0.5840 0.122 Uiso 1 1 calc R
C4 C 0.4959(9) -0.0608(4) 0.6750(8) 0.093(6) Uani 1 1 d .
H4 H 0.5081 -0.0928 0.6934 0.112 Uiso 1 1 calc R
C5 C 0.5375(7) -0.0209(3) 0.7130(6) 0.045(3) Uani 1 1 d .
C6 C 0.6053(6) -0.0256(3) 0.7794(6) 0.038(2) Uani 1 1 d .
C7 C 0.6320(8) -0.0712(4) 0.8127(7) 0.068(4) Uani 1 1 d .
H7 H 0.6063 -0.1009 0.7944 0.082 Uiso 1 1 calc R
C8 C 0.6984(8) -0.0703(4) 0.8740(7) 0.066(4) Uani 1 1 d .
H8 H 0.7190 -0.1000 0.8968 0.080 Uiso 1 1 calc R
C9 C 0.7337(8) -0.0263(4) 0.9012(6) 0.063(4) Uani 1 1 d .
H9 H 0.7781 -0.0256 0.9426 0.075 Uiso 1 1 calc R
C10 C 0.7026(7) 0.0169(4) 0.8668(5) 0.042(3) Uani 1 1 d .
H10 H 0.7266 0.0469 0.8859 0.051 Uiso 1 1 calc R
N3 N 0.5325(4) 0.1383(3) 0.6851(4) 0.0286(17) Uani 1 1 d .
N4 N 0.6623(4) 0.0820(2) 0.6781(4) 0.0223(15) Uani 1 1 d .
C11 C 0.4670(6) 0.1663(4) 0.6935(6) 0.044(3) Uani 1 1 d .
H11 H 0.4476 0.1630 0.7365 0.053 Uiso 1 1 calc R
C12 C 0.4275(7) 0.1996(4) 0.6409(8) 0.068(4) Uani 1 1 d .
H12 H 0.3806 0.2172 0.6476 0.082 Uiso 1 1 calc R
C13 C 0.4572(8) 0.2071(5) 0.5786(8) 0.078(5) Uani 1 1 d .
H13 H 0.4308 0.2290 0.5420 0.094 Uiso 1 1 calc R
C14 C 0.5297(7) 0.1801(4) 0.5726(7) 0.060(4) Uani 1 1 d .
H14 H 0.5538 0.1857 0.5327 0.073 Uiso 1 1 calc R
C15 C 0.5647(6) 0.1457(3) 0.6243(5) 0.035(2) Uani 1 1 d .
C16 C 0.6360(5) 0.1136(3) 0.6195(5) 0.0263(19) Uani 1 1 d .
C17 C 0.6769(6) 0.1139(3) 0.5624(5) 0.034(2) Uani 1 1 d .
H17 H 0.6594 0.1360 0.5235 0.040 Uiso 1 1 calc R
C18 C 0.7427(5) 0.0825(4) 0.5617(5) 0.033(2) Uani 1 1 d .
H18 H 0.7697 0.0825 0.5229 0.039 Uiso 1 1 calc R
C19 C 0.7676(6) 0.0509(4) 0.6208(6) 0.038(2) Uani 1 1 d .
H19 H 0.8124 0.0292 0.6223 0.046 Uiso 1 1 calc R
C20 C 0.7270(6) 0.0513(3) 0.6770(5) 0.034(2) Uani 1 1 d .
H20 H 0.7448 0.0294 0.7161 0.041 Uiso 1 1 calc R
N5 N 0.5110(4) 0.0822(3) 0.8289(4) 0.0253(16) Uani 1 1 d .
N6 N 0.6502(5) 0.1301(3) 0.8287(4) 0.0311(18) Uani 1 1 d .
C21 C 0.4415(5) 0.0545(3) 0.8259(5) 0.033(2) Uani 1 1 d .
H21 H 0.4185 0.0370 0.7831 0.040 Uiso 1 1 calc R
C22 C 0.4032(6) 0.0514(3) 0.8847(6) 0.035(2) Uani 1 1 d .
H22 H 0.3569 0.0307 0.8823 0.042 Uiso 1 1 calc R
C23 C 0.4341(7) 0.0792(4) 0.9463(6) 0.055(3) Uani 1 1 d .
H23 H 0.4076 0.0792 0.9855 0.066 Uiso 1 1 calc R
C24 C 0.5046(7) 0.1067(4) 0.9486(6) 0.056(3) Uani 1 1 d .
H24 H 0.5280 0.1241 0.9915 0.067 Uiso 1 1 calc R
C25 C 0.5424(6) 0.1099(3) 0.8909(5) 0.034(2) Uani 1 1 d .
C26 C 0.6185(6) 0.1380(4) 0.8884(5) 0.040(3) Uani 1 1 d .
C27 C 0.6575(7) 0.1693(4) 0.9427(7) 0.062(4) Uani 1 1 d .
H27 H 0.6330 0.1751 0.9824 0.075 Uiso 1 1 calc R
C28 C 0.7314(7) 0.1927(5) 0.9406(7) 0.065(4) Uani 1 1 d .
H28 H 0.7596 0.2121 0.9797 0.078 Uiso 1 1 calc R
C29 C 0.7625(7) 0.1866(4) 0.8789(7) 0.056(3) Uani 1 1 d .
H29 H 0.8104 0.2036 0.8735 0.067 Uiso 1 1 calc R
C30 C 0.7212(6) 0.1545(4) 0.8248(6) 0.041(3) Uani 1 1 d .
H30 H 0.7436 0.1495 0.7837 0.049 Uiso 1 1 calc R
N7 N 0.0027(7) -0.0825(3) 0.7117(5) 0.054(3) Uani 1 1 d .
C1A C 0.0864(8) -0.0849(4) 0.6906(7) 0.063(4) Uani 1 1 d .
H1A1 H 0.0824 -0.1096 0.6521 0.075 Uiso 1 1 calc R
H1A2 H 0.1282 -0.0966 0.7329 0.075 Uiso 1 1 calc R
C2A C 0.1189(9) -0.0359(5) 0.6637(7) 0.072(4) Uani 1 1 d .
H2A1 H 0.0824 -0.0260 0.6173 0.087 Uiso 1 1 calc R
H2A2 H 0.1185 -0.0097 0.6993 0.087 Uiso 1 1 calc R
C3A C 0.2089(11) -0.0437(6) 0.6538(10) 0.105(6) Uani 1 1 d .
H3A1 H 0.2118 -0.0749 0.6284 0.126 Uiso 1 1 calc R
H3A2 H 0.2232 -0.0172 0.6236 0.126 Uiso 1 1 calc R
C4A C 0.2718(10) -0.0445(5) 0.7264(10) 0.110(6) Uani 1 1 d .
H4A1 H 0.2671 -0.0144 0.7528 0.165 Uiso 1 1 calc R
H4A2 H 0.3278 -0.0470 0.7181 0.165 Uiso 1 1 calc R
H4A3 H 0.2609 -0.0725 0.7546 0.165 Uiso 1 1 calc R
C1B C -0.0171(12) -0.1355(5) 0.7266(9) 0.096(6) Uani 1 1 d .
H1B1 H 0.0285 -0.1483 0.7650 0.115 Uiso 1 1 calc R
H1B2 H -0.0182 -0.1548 0.6825 0.115 Uiso 1 1 calc R
C2B C -0.0997(15) -0.1441(6) 0.7499(12) 0.159(10) Uani 1 1 d D
H2B1 H -0.1476 -0.1319 0.7134 0.191 Uiso 1 1 calc R
H2B2 H -0.0993 -0.1289 0.7971 0.191 Uiso 1 1 calc R
C3B C -0.0998(17) -0.2023(8) 0.7547(18) 0.243(17) Uani 1 1 d D
H3B1 H -0.1053 -0.2164 0.7060 0.291 Uiso 1 1 calc R
H3B2 H -0.0470 -0.2137 0.7856 0.291 Uiso 1 1 calc R
C4B C -0.165(2) -0.2173(11) 0.783(2) 0.34(3) Uani 1 1 d D
H4B1 H -0.1692 -0.1960 0.8235 0.514 Uiso 1 1 calc R
H4B2 H -0.1554 -0.2509 0.8006 0.514 Uiso 1 1 calc R
H4B3 H -0.2163 -0.2157 0.7461 0.514 Uiso 1 1 calc R
C1C C -0.0655(7) -0.0605(4) 0.6509(5) 0.052(3) Uani 1 1 d .
H1C1 H -0.1181 -0.0606 0.6670 0.062 Uiso 1 1 calc R
H1C2 H -0.0512 -0.0261 0.6438 0.062 Uiso 1 1 calc R
C2C C -0.0795(9) -0.0867(5) 0.5782(7) 0.080(4) Uani 1 1 d .
H2C1 H -0.0863 -0.1220 0.5853 0.096 Uiso 1 1 calc R
H2C2 H -0.0307 -0.0820 0.5572 0.096 Uiso 1 1 calc R
C3C C -0.1590(13) -0.0661(6) 0.5245(7) 0.121(8) Uani 1 1 d .
H3C1 H -0.1570 -0.0301 0.5267 0.145 Uiso 1 1 calc R
H3C2 H -0.1566 -0.0758 0.4749 0.145 Uiso 1 1 calc R
C4C C -0.2399(10) -0.0824(7) 0.5378(10) 0.124(8) Uani 1 1 d .
H4C1 H -0.2375 -0.0816 0.5896 0.186 Uiso 1 1 calc R
H4C2 H -0.2515 -0.1157 0.5197 0.186 Uiso 1 1 calc R
H4C3 H -0.2837 -0.0605 0.5128 0.186 Uiso 1 1 calc R
C1D C 0.0065(9) -0.0508(5) 0.7778(6) 0.068(4) Uani 1 1 d .
H1D1 H -0.0491 -0.0500 0.7883 0.082 Uiso 1 1 calc R
H1D2 H 0.0204 -0.0171 0.7660 0.082 Uiso 1 1 calc R
C2D C 0.0704(11) -0.0673(6) 0.8481(7) 0.112(7) Uani 1 1 d .
C3D C 0.0525(13) -0.0422(6) 0.9157(8) 0.131(8) Uani 1 1 d .
H3D1 H 0.0651 -0.0070 0.9143 0.158 Uiso 1 1 calc R
H3D2 H -0.0070 -0.0455 0.9152 0.158 Uiso 1 1 calc R
C4D C 0.1026(16) -0.0638(7) 0.9836(10) 0.185(11) Uani 1 1 d .
H4D1 H 0.1490 -0.0821 0.9728 0.278 Uiso 1 1 calc R
H4D2 H 0.0679 -0.0858 1.0046 0.278 Uiso 1 1 calc R
H4D3 H 0.1239 -0.0377 1.0180 0.278 Uiso 1 1 calc R

loop_
_atom_site_aniso_label
_atom_site_aniso_U_11
_atom_site_aniso_U_22
_atom_site_aniso_U_33
_atom_site_aniso_U_23
_atom_site_aniso_U_13
_atom_site_aniso_U_12
P1 0.0153(9) 0.0142(9) 0.0133(9) -0.0002(8) 0.0020(7) -0.0001(8)
Mo1 0.0150(3) 0.0217(4) 0.0218(4) -0.0023(3) 0.0007(3) -0.0010(3)
Mo2 0.0217(3) 0.0170(3) 0.0155(3) -0.0034(3) 0.0011(3) -0.0020(3)
Mo3 0.0217(4) 0.0212(4) 0.0206(4) -0.0034(3) 0.0037(3) 0.0027(3)
Mo4 0.0143(3) 0.0248(4) 0.0200(4) -0.0001(3) 0.0010(3) 0.0004(3)
Mo5 0.0226(4) 0.0234(4) 0.0165(3) -0.0009(3) 0.0055(3) -0.0016(3)
Mo6 0.0231(4) 0.0160(3) 0.0177(4) 0.0023(3) -0.0002(3) 0.0016(3)
Mo7 0.0198(3) 0.0190(3) 0.0196(4) 0.0032(3) 0.0006(3) 0.0028(3)
Mo8 0.0196(3) 0.0170(3) 0.0210(4) -0.0038(3) 0.0007(3) -0.0008(3)
Mo9 0.0230(4) 0.0210(3) 0.0182(4) 0.0017(3) 0.0031(3) -0.0051(3)
Mo10 0.0210(4) 0.0204(3) 0.0230(4) -0.0002(3) 0.0039(3) -0.0055(3)
Mo11 0.0194(3) 0.0214(4) 0.0202(4) -0.0016(3) 0.0017(3) 0.0051(3)
Mo12 0.0218(4) 0.0200(3) 0.0161(3) 0.0000(3) 0.0036(3) 0.0002(3)
Mo13 0.0246(4) 0.0255(4) 0.0141(3) 0.0031(3) -0.0020(3) 0.0007(3)
Mo14 0.0242(4) 0.0244(4) 0.0146(3) -0.0032(3) -0.0032(3) 0.0000(3)
Ru1 0.0251(3) 0.0201(3) 0.0226(3) -0.0007(3) 0.0100(3) -0.0016(3)
O1 0.022(3) 0.025(3) 0.021(3) 0.001(2) 0.006(2) -0.001(2)
O2 0.019(3) 0.029(3) 0.023(3) -0.004(2) 0.006(2) 0.002(2)
O3 0.020(3) 0.018(3) 0.027(3) -0.005(2) 0.002(2) 0.002(2)
O4 0.016(3) 0.031(3) 0.021(3) 0.002(2) 0.004(2) -0.006(2)
O5 0.016(3) 0.014(3) 0.015(3) -0.001(2) 0.000(2) 0.000(2)
O6 0.022(3) 0.020(3) 0.027(3) -0.001(2) 0.007(2) 0.000(2)
O7 0.019(3) 0.023(3) 0.022(3) -0.001(2) 0.005(2) 0.004(2)
O8 0.021(3) 0.024(3) 0.013(3) -0.001(2) -0.001(2) -0.004(2)
O9 0.022(3) 0.027(3) 0.018(3) -0.006(2) 0.001(2) -0.001(2)
O10 0.034(3) 0.040(4) 0.021(3) -0.005(3) 0.009(3) -0.005(3)
O11 0.029(3) 0.017(3) 0.017(3) -0.003(2) 0.001(2) 0.002(2)
O12 0.029(3) 0.019(3) 0.023(3) 0.000(2) 0.008(3) -0.001(2)
O13 0.018(3) 0.038(3) 0.018(3) 0.003(3) -0.002(2) 0.001(3)
O14 0.015(3) 0.017(3) 0.016(3) -0.002(2) 0.002(2) 0.003(2)
O15 0.022(3) 0.021(3) 0.017(3) -0.002(2) -0.003(2) 0.003(2)
O16 0.020(3) 0.017(3) 0.014(3) -0.002(2) 0.001(2) 0.000(2)
O17 0.015(3) 0.023(3) 0.022(3) 0.003(2) -0.004(2) 0.002(2)
O18 0.025(3) 0.016(3) 0.024(3) 0.001(2) 0.004(2) 0.000(2)
O19 0.028(3) 0.029(3) 0.014(3) 0.001(2) 0.004(2) -0.007(3)
O20 0.025(3) 0.022(3) 0.026(3) 0.002(2) 0.003(2) -0.003(2)
O21 0.028(3) 0.019(3) 0.019(3) -0.001(2) -0.004(2) 0.003(2)
O22 0.026(3) 0.017(3) 0.026(3) -0.002(2) 0.001(2) -0.009(2)
O23 0.017(3) 0.017(3) 0.013(3) -0.004(2) -0.001(2) 0.001(2)
O24 0.021(3) 0.028(3) 0.021(3) 0.000(2) 0.004(2) 0.003(2)
O25 0.025(3) 0.028(3) 0.021(3) -0.007(2) 0.006(2) -0.001(2)
O26 0.020(3) 0.022(3) 0.025(3) 0.000(2) 0.004(2) 0.006(2)
O27 0.024(3) 0.019(3) 0.030(3) 0.000(2) 0.005(3) 0.009(2)
O28 0.022(3) 0.032(3) 0.048(4) -0.006(3) 0.002(3) -0.003(3)
O29 0.032(3) 0.028(3) 0.028(3) 0.009(3) 0.001(3) -0.002(3)
O30 0.020(3) 0.032(3) 0.024(3) -0.003(3) 0.002(2) -0.001(3)
O31 0.032(3) 0.028(3) 0.024(3) -0.009(3) 0.004(3) -0.004(3)
O32 0.029(3) 0.024(3) 0.030(3) 0.011(3) 0.000(3) 0.005(3)
O33 0.032(3) 0.037(3) 0.012(3) 0.003(2) -0.007(2) -0.003(3)
O34 0.035(3) 0.024(3) 0.026(3) -0.010(3) -0.001(3) -0.006(3)
O35 0.024(3) 0.021(3) 0.026(3) 0.002(2) 0.004(2) -0.001(2)
O36 0.032(3) 0.033(3) 0.031(3) -0.003(3) 0.005(3) 0.009(3)
O37 0.039(4) 0.039(4) 0.031(4) 0.007(3) 0.003(3) -0.016(3)
O38 0.046(4) 0.040(4) 0.017(3) 0.000(3) 0.011(3) -0.001(3)
O39 0.053(4) 0.043(4) 0.027(4) 0.015(3) 0.013(3) 0.010(3)
O40 0.022(3) 0.042(4) 0.027(3) -0.004(3) -0.002(3) 0.000(3)
O41 0.035(4) 0.029(3) 0.041(4) 0.003(3) 0.005(3) -0.014(3)
O42 0.048(4) 0.042(4) 0.027(4) -0.013(3) 0.006(3) -0.002(3)
O43 0.040(4) 0.036(4) 0.036(4) -0.005(3) 0.009(3) 0.014(3)
N1 0.031(4) 0.024(4) 0.029(4) 0.000(3) 0.004(3) -0.005(3)
N2 0.033(4) 0.031(4) 0.027(4) 0.006(3) 0.006(3) -0.002(3)
C1 0.031(5) 0.036(5) 0.046(6) -0.001(5) -0.007(5) 0.005(4)
C2 0.074(9) 0.056(7) 0.048(7) -0.007(6) -0.026(6) -0.017(7)
C3 0.113(12) 0.036(7) 0.107(12) -0.024(7) -0.077(10) 0.010(7)
C4 0.119(12) 0.033(6) 0.087(10) -0.005(7) -0.057(9) 0.013(7)
C5 0.057(7) 0.017(4) 0.052(7) 0.014(4) -0.003(5) -0.005(5)
C6 0.039(6) 0.025(5) 0.048(6) 0.002(4) 0.006(5) -0.014(4)
C7 0.073(9) 0.039(6) 0.076(9) 0.022(6) -0.016(7) -0.011(6)
C8 0.084(9) 0.037(6) 0.063(8) 0.027(6) -0.014(7) -0.002(6)
C9 0.066(8) 0.064(8) 0.046(7) 0.021(6) -0.013(6) 0.005(7)
C10 0.064(7) 0.040(6) 0.021(5) 0.009(4) 0.007(5) -0.003(5)
N3 0.031(4) 0.026(4) 0.033(4) 0.007(3) 0.015(3) 0.004(3)
N4 0.021(4) 0.025(4) 0.023(4) -0.009(3) 0.010(3) -0.001(3)
C11 0.052(7) 0.046(6) 0.046(6) 0.021(5) 0.035(5) 0.010(5)
C12 0.044(7) 0.050(7) 0.123(12) 0.054(8) 0.048(7) 0.023(6)
C13 0.072(9) 0.066(9) 0.107(12) 0.049(8) 0.043(9) 0.041(7)
C14 0.070(8) 0.058(7) 0.066(8) 0.039(6) 0.041(7) 0.036(6)
C15 0.039(5) 0.030(5) 0.042(6) 0.018(4) 0.026(5) 0.005(4)
C16 0.030(5) 0.026(5) 0.024(5) -0.005(4) 0.008(4) -0.004(4)
C17 0.041(6) 0.036(5) 0.027(5) -0.004(4) 0.014(4) -0.005(4)
C18 0.025(5) 0.053(6) 0.023(5) -0.011(4) 0.011(4) -0.008(4)
C19 0.031(5) 0.039(6) 0.049(6) -0.021(5) 0.017(5) -0.003(4)
C20 0.031(5) 0.034(5) 0.037(6) -0.002(4) 0.009(4) 0.008(4)
N5 0.025(4) 0.027(4) 0.028(4) -0.001(3) 0.015(3) 0.003(3)
N6 0.033(4) 0.022(4) 0.041(5) -0.011(3) 0.015(4) -0.010(3)
C21 0.023(5) 0.040(5) 0.037(6) 0.004(4) 0.006(4) -0.004(4)
C22 0.026(5) 0.033(5) 0.051(6) 0.007(5) 0.018(5) 0.001(4)
C23 0.053(7) 0.073(8) 0.053(7) -0.009(6) 0.040(6) -0.011(6)
C24 0.060(7) 0.067(8) 0.053(7) -0.025(6) 0.039(6) -0.031(6)
C25 0.037(5) 0.037(5) 0.038(5) -0.009(4) 0.028(4) -0.007(4)
C26 0.041(6) 0.046(6) 0.040(6) -0.026(5) 0.019(5) -0.008(5)
C27 0.064(8) 0.067(8) 0.062(8) -0.047(7) 0.027(7) -0.021(7)
C28 0.042(7) 0.079(9) 0.079(9) -0.055(7) 0.025(6) -0.025(6)
C29 0.050(7) 0.058(7) 0.066(8) -0.025(6) 0.027(6) -0.019(6)
C30 0.031(5) 0.049(6) 0.050(6) -0.025(5) 0.026(5) -0.012(5)
N7 0.085(7) 0.033(5) 0.035(5) -0.004(4) -0.007(5) 0.004(5)
C1A 0.077(9) 0.046(7) 0.055(8) -0.012(6) -0.006(7) 0.030(7)
C2A 0.079(10) 0.057(8) 0.073(10) -0.008(7) 0.000(8) -0.004(7)
C3A 0.114(15) 0.077(11) 0.131(16) -0.031(11) 0.041(13) -0.015(11)
C4A 0.080(11) 0.064(10) 0.177(19) 0.011(11) 0.010(12) -0.011(9)
C1B 0.149(16) 0.040(8) 0.082(11) 0.009(7) -0.005(11) -0.007(9)
C2B 0.24(3) 0.058(11) 0.16(2) 0.030(12) 0.00(2) -0.027(15)
C3B 0.21(3) 0.20(3) 0.33(4) 0.15(3) 0.07(3) -0.04(2)
C4B 0.33(5) 0.23(3) 0.46(6) 0.18(4) 0.06(5) -0.12(3)
C1C 0.065(8) 0.047(6) 0.035(6) -0.005(5) -0.007(5) 0.009(6)
C2C 0.096(11) 0.072(9) 0.061(9) -0.025(7) -0.007(8) 0.028(8)
C3C 0.185(19) 0.112(14) 0.036(8) -0.025(8) -0.035(11) 0.076(14)
C4C 0.087(13) 0.138(17) 0.128(17) -0.024(13) -0.016(12) 0.034(13)
C1D 0.090(10) 0.058(8) 0.049(8) 0.004(6) 0.001(7) 0.021(7)
C2D 0.142(15) 0.134(14) 0.038(8) -0.015(9) -0.022(9) 0.079(12)
C3D 0.19(2) 0.112(14) 0.065(11) -0.007(10) -0.027(12) 0.032(14)
C4D 0.30(3) 0.148(19) 0.076(14) 0.020(13) -0.015(17) 0.01(2)

loop_
_atom_type_symbol
_atom_type_description
_atom_type_scat_dispersion_real
_atom_type_scat_dispersion_imag
_atom_type_scat_source
O O 0.0106 0.0060 'International Tables Vol C Tables 4.2.6.8 and 6.1.1.4'
P P 0.1023 0.0942 'International Tables Vol C Tables 4.2.6.8 and 6.1.1.4'
Zn Zn 0.2839 1.4301 'International Tables Vol C Tables 4.2.6.8 and 6.1.1.4'
Mo Mo -1.6832 0.6857 'International Tables Vol C Tables 4.2.6.8 and 6.1.1.4'
Ru Ru -1.2594 0.8363 'International Tables Vol C Tables 4.2.6.8 and 6.1.1.4'
C C 0.0033 0.0016 'International Tables Vol C Tables 4.2.6.8 and 6.1.1.4'
N N 0.0061 0.0033 'International Tables Vol C Tables 4.2.6.8 and 6.1.1.4'
H H 0.0000 0.0000 'International Tables Vol C Tables 4.2.6.8 and 6.1.1.4'

loop_
_geom_angle_atom_site_label_1
_geom_angle_atom_site_label_2
_geom_angle_atom_site_label_3
_geom_angle
_geom_angle_site_symmetry_1
_geom_angle_site_symmetry_3
O16 P1 O23 109.1(3) . .
O16 P1 O14 108.3(3) . .
O23 P1 O14 112.1(3) . .
O16 P1 O5 112.0(3) . .
O23 P1 O5 107.8(3) . .
O14 P1 O5 107.6(3) . .
O28 Mo1 O30 103.5(3) . .
O28 Mo1 O6 102.9(3) . .
O30 Mo1 O6 96.0(2) . .
O28 Mo1 O17 105.7(3) . .
O30 Mo1 O17 86.8(2) . .
O6 Mo1 O17 149.8(2) . .
O28 Mo1 O9 97.2(3) . .
O30 Mo1 O9 155.7(2) . .
O6 Mo1 O9 91.7(2) . .
O17 Mo1 O9 75.2(2) . .
O28 Mo1 O5 167.8(2) . .
O30 Mo1 O5 88.5(2) . .
O6 Mo1 O5 73.0(2) . .
O17 Mo1 O5 77.07(18) . .
O9 Mo1 O5 71.81(18) . .
O31 Mo2 O12 102.4(3) . .
O31 Mo2 O11 102.2(3) . .
O12 Mo2 O11 99.3(2) . .
O31 Mo2 O8 103.7(2) . .
O12 Mo2 O8 88.2(2) . .
O11 Mo2 O8 150.8(2) . .
O31 Mo2 O21 96.8(2) . .
O12 Mo2 O21 156.9(2) . .
O11 Mo2 O21 89.1(2) . .
O8 Mo2 O21 74.7(2) . .
O31 Mo2 O23 167.8(2) . .
O12 Mo2 O23 89.7(2) . .
O11 Mo2 O23 74.23(19) . .
O8 Mo2 O23 77.62(18) . .
O21 Mo2 O23 71.71(18) . .
O43 Mo3 O30 104.2(3) . .
O43 Mo3 O25 102.2(3) . .
O30 Mo3 O25 90.4(2) . .
O43 Mo3 O18 102.9(3) . .
O30 Mo3 O18 87.1(2) . .
O25 Mo3 O18 154.6(2) . .
O43 Mo3 O11 102.2(3) . .
O30 Mo3 O11 153.6(2) . .
O25 Mo3 O11 85.0(2) . .
O18 Mo3 O11 86.1(2) . .
O43 Mo3 O23 172.4(2) . .
O30 Mo3 O23 82.1(2) . .
O25 Mo3 O23 73.2(2) . .
O18 Mo3 O23 81.40(19) . .
O11 Mo3 O23 71.64(18) . .
O40 Mo4 O4 103.1(3) . .
O40 Mo4 O26 102.3(3) . .
O4 Mo4 O26 96.7(2) . .
O40 Mo4 O8 106.9(3) . .
O4 Mo4 O8 86.4(2) . .
O26 Mo4 O8 149.1(2) . .
O40 Mo4 O13 98.0(3) . .
O4 Mo4 O13 155.1(2) . .
O26 Mo4 O13 91.7(2) . .
O8 Mo4 O13 74.7(2) . .
O40 Mo4 O14 167.7(2) . .
O4 Mo4 O14 88.8(2) . .
O26 Mo4 O14 72.7(2) . .
O8 Mo4 O14 76.56(19) . .
O13 Mo4 O14 71.30(18) . .
O38 Mo5 O1 103.9(3) . .
O38 Mo5 O25 102.0(3) . .
O1 Mo5 O25 96.6(2) . .
O38 Mo5 O24 103.4(3) . .
O1 Mo5 O24 87.5(2) . .
O25 Mo5 O24 152.4(2) . .
O38 Mo5 O21 98.7(3) . .
O1 Mo5 O21 153.5(2) . .
O25 Mo5 O21 92.1(2) . .
O24 Mo5 O21 73.7(2) . .
O38 Mo5 O23 169.6(2) . .
O1 Mo5 O23 86.3(2) . .
O25 Mo5 O23 74.7(2) . .
O24 Mo5 O23 78.42(19) . .
O21 Mo5 O23 71.87(18) . .
O38 Mo5 Mo13 95.7(2) . .
O1 Mo5 Mo13 125.33(17) . .
O25 Mo5 Mo13 128.60(17) . .
O24 Mo5 Mo13 38.02(15) . .
O21 Mo5 Mo13 37.26(14) . .
O23 Mo5 Mo13 79.43(11) . .
O32 Mo6 O18 102.9(3) . .
O32 Mo6 O35 101.9(3) . .
O18 Mo6 O35 99.1(2) . .
O32 Mo6 O17 104.2(2) . .
O18 Mo6 O17 87.7(2) . .
O35 Mo6 O17 150.7(2) . .
O32 Mo6 O15 96.6(2) . .
O18 Mo6 O15 156.2(2) . .
O35 Mo6 O15 89.9(2) . .
O17 Mo6 O15 74.3(2) . .
O32 Mo6 O16 167.5(2) . .
O18 Mo6 O16 89.6(2) . .
O35 Mo6 O16 74.6(2) . .
O17 Mo6 O16 77.03(18) . .
O15 Mo6 O16 71.54(17) . .
O29 Mo7 O27 101.7(3) . .
O29 Mo7 O20 103.5(3) . .
O27 Mo7 O20 97.2(2) . .
O29 Mo7 O24 103.5(3) . .
O27 Mo7 O24 152.6(2) . .
O20 Mo7 O24 87.4(2) . .
O29 Mo7 O13 97.1(2) . .
O27 Mo7 O13 94.0(2) . .
O20 Mo7 O13 153.9(2) . .
O24 Mo7 O13 72.3(2) . .
O29 Mo7 O14 168.3(2) . .
O27 Mo7 O14 74.3(2) . .
O20 Mo7 O14 88.0(2) . .
O24 Mo7 O14 78.86(19) . .
O13 Mo7 O14 72.51(18) . .
O34 Mo8 O22 101.0(3) . .
O34 Mo8 O3 104.1(3) . .
O22 Mo8 O3 97.1(2) . .
O34 Mo8 O7 103.4(3) . .
O22 Mo8 O7 153.5(2) . .
O3 Mo8 O7 87.0(2) . .
O34 Mo8 O9 97.1(2) . .
O22 Mo8 O9 94.2(2) . .
O3 Mo8 O9 153.5(2) . .
O7 Mo8 O9 72.7(2) . .
O34 Mo8 O5 168.0(2) . .
O22 Mo8 O5 74.6(2) . .
O3 Mo8 O5 87.6(2) . .
O7 Mo8 O5 79.47(19) . .
O9 Mo8 O5 72.41(18) . .
O37 Mo9 O4 103.4(3) . .
O37 Mo9 O19 102.3(3) . .
O4 Mo9 O19 90.5(2) . .
O37 Mo9 O12 104.3(3) . .
O4 Mo9 O12 86.9(2) . .
O19 Mo9 O12 153.1(2) . .
O37 Mo9 O35 103.4(3) . .
O4 Mo9 O35 153.2(2) . .
O19 Mo9 O35 84.4(2) . .
O12 Mo9 O35 85.9(2) . .
O41 Mo10 O6 102.4(3) . .
O41 Mo10 O1 104.3(3) . .
O6 Mo10 O1 90.5(2) . .
O41 Mo10 O20 104.2(3) . .
O6 Mo10 O20 153.2(2) . .
O1 Mo10 O20 85.3(2) . .
O41 Mo10 O22 101.4(3) . .
O6 Mo10 O22 84.2(2) . .
O1 Mo10 O22 154.3(2) . .
O20 Mo10 O22 88.2(2) . .
O41 Mo10 O5 170.3(2) . .
O6 Mo10 O5 71.14(19) . .
O1 Mo10 O5 83.29(19) . .
O20 Mo10 O5 82.13(19) . .
O22 Mo10 O5 71.14(19) . .
O36 Mo11 O26 102.1(3) . .
O36 Mo11 O2 103.2(3) . .
O26 Mo11 O2 90.8(2) . .
O36 Mo11 O3 104.0(3) . .
O26 Mo11 O3 153.8(2) . .
O2 Mo11 O3 85.5(2) . .
O36 Mo11 O27 102.6(3) . .
O26 Mo11 O27 83.6(2) . .
O2 Mo11 O27 154.1(2) . .
O3 Mo11 O27 88.5(2) . .
O36 Mo11 O14 170.8(2) . .
O26 Mo11 O14 71.19(19) . .
O2 Mo11 O14 83.5(2) . .
O3 Mo11 O14 82.60(19) . .
O27 Mo11 O14 70.80(19) . .
O10 Mo12 O2 104.3(3) . .
O10 Mo12 O19 102.0(3) . .
O2 Mo12 O19 96.5(2) . .
O10 Mo12 O7 103.0(3) . .
O2 Mo12 O7 87.2(2) . .
O19 Mo12 O7 153.0(2) . .
O10 Mo12 O15 98.5(3) . .
O2 Mo12 O15 153.1(2) . .
O19 Mo12 O15 92.4(2) . .
O7 Mo12 O15 73.8(2) . .
O10 Mo12 O16 169.4(2) . .
O2 Mo12 O16 86.1(2) . .
O19 Mo12 O16 74.7(2) . .
O7 Mo12 O16 78.84(19) . .
O15 Mo12 O16 71.85(18) . .
O10 Mo12 Mo14 95.6(2) . .
O2 Mo12 Mo14 124.87(17) . .
O19 Mo12 Mo14 128.96(18) . .
O7 Mo12 Mo14 37.94(14) . .
O15 Mo12 Mo14 37.28(14) . .
O16 Mo12 Mo14 79.38(12) . .
O39 Mo13 O33 96.2(3) . 4_666
O39 Mo13 O21 106.5(3) . .
O33 Mo13 O21 100.9(2) 4_666 .
O39 Mo13 O13 110.1(3) . .
O33 Mo13 O13 103.3(2) 4_666 .
O21 Mo13 O13 133.1(2) . .
O39 Mo13 O24 93.8(3) . .
O33 Mo13 O24 170.0(2) 4_666 .
O21 Mo13 O24 75.5(2) . .
O13 Mo13 O24 73.8(2) . .
O39 Mo13 O8 173.6(3) . .
O33 Mo13 O8 77.5(2) 4_666 .
O21 Mo13 O8 73.9(2) . .
O13 Mo13 O8 72.9(2) . .
O24 Mo13 O8 92.5(2) . .
O39 Mo13 Mo5 94.2(2) . .
O33 Mo13 Mo5 141.14(17) 4_666 .
O21 Mo13 Mo5 40.34(15) . .
O13 Mo13 Mo5 108.02(15) . .
O24 Mo13 Mo5 36.71(15) . .
O8 Mo13 Mo5 90.12(14) . .
O42 Mo14 O33 95.7(3) . .
O42 Mo14 O15 110.2(3) . .
O33 Mo14 O15 99.2(2) . .
O42 Mo14 O9 107.7(3) . .
O33 Mo14 O9 104.3(2) . .
O15 Mo14 O9 132.6(2) . .
O42 Mo14 O7 94.2(3) . .
O33 Mo14 O7 169.9(2) . .
O15 Mo14 O7 75.5(2) . .
O9 Mo14 O7 74.4(2) . .
O42 Mo14 O17 172.5(3) . .
O33 Mo14 O17 77.0(2) . .
O15 Mo14 O17 73.0(2) . .
O9 Mo14 O17 73.0(2) . .
O7 Mo14 O17 93.1(2) . .
O42 Mo14 Mo12 97.2(2) . .
O33 Mo14 Mo12 138.92(17) . .
O15 Mo14 Mo12 39.82(14) . .
O9 Mo14 Mo12 108.55(15) . .
O7 Mo14 Mo12 37.10(15) . .
O17 Mo14 Mo12 89.53(13) . .
N1 Ru1 N6 172.7(3) . .
N1 Ru1 N3 95.0(3) . .
N6 Ru1 N3 91.0(3) . .
N1 Ru1 N2 79.1(3) . .
N6 Ru1 N2 95.4(3) . .
N3 Ru1 N2 172.2(3) . .
N1 Ru1 N4 85.9(3) . .
N6 Ru1 N4 99.5(3) . .
N3 Ru1 N4 79.2(3) . .
N2 Ru1 N4 95.2(3) . .
N1 Ru1 N5 96.2(3) . .
N6 Ru1 N5 78.4(3) . .
N3 Ru1 N5 100.1(3) . .
N2 Ru1 N5 85.6(3) . .
N4 Ru1 N5 177.8(3) . .
Mo5 O1 Mo10 153.4(3) . .
Mo12 O2 Mo11 153.4(3) . .
Mo8 O3 Mo11 152.4(3) . .
Mo4 O4 Mo9 152.0(3) . .
P1 O5 Mo8 125.4(3) . .
P1 O5 Mo1 123.2(3) . .
Mo8 O5 Mo1 94.74(16) . .
P1 O5 Mo10 128.1(3) . .
Mo8 O5 Mo10 87.21(15) . .
Mo1 O5 Mo10 86.83(16) . .
Mo1 O6 Mo10 128.7(3) . .
Mo12 O7 Mo8 146.4(3) . .
Mo12 O7 Mo14 105.0(2) . .
Mo8 O7 Mo14 106.7(2) . .
Mo4 O8 Mo2 150.2(3) . .
Mo4 O8 Mo13 104.7(2) . .
Mo2 O8 Mo13 104.7(2) . .
Mo14 O9 Mo8 104.0(2) . .
Mo14 O9 Mo1 104.3(2) . .
Mo8 O9 Mo1 116.5(2) . .
Mo2 O11 Mo3 126.7(3) . .
Mo2 O12 Mo9 150.1(3) . .
Mo13 O13 Mo7 104.7(2) . .
Mo13 O13 Mo4 104.1(2) . .
Mo7 O13 Mo4 116.6(2) . .
P1 O14 Mo7 125.5(3) . .
P1 O14 Mo4 123.4(3) . .
Mo7 O14 Mo4 94.86(16) . .
P1 O14 Mo11 127.6(3) . .
Mo7 O14 Mo11 87.43(15) . .
Mo4 O14 Mo11 86.69(16) . .
Mo14 O15 Mo12 102.9(2) . .
Mo14 O15 Mo6 104.7(2) . .
Mo12 O15 Mo6 117.4(2) . .
P1 O16 Mo6 122.8(3) . .
P1 O16 Mo12 125.7(3) . .
Mo6 O16 Mo12 95.00(17) . .
Mo1 O17 Mo6 150.3(3) . .
Mo1 O17 Mo14 104.2(2) . .
Mo6 O17 Mo14 105.0(2) . .
Mo6 O18 Mo3 149.7(3) . .
Mo12 O19 Mo9 127.5(3) . .
Mo7 O20 Mo10 152.4(3) . .
Mo13 O21 Mo5 102.4(2) . .
Mo13 O21 Mo2 103.8(3) . .
Mo5 O21 Mo2 117.3(2) . .
Mo8 O22 Mo10 127.0(3) . .
P1 O23 Mo2 121.7(3) . .
P1 O23 Mo5 125.0(3) . .
Mo2 O23 Mo5 95.56(16) . .
P1 O23 Mo3 130.3(3) . .
Mo2 O23 Mo3 87.10(15) . .
Mo5 O23 Mo3 85.87(16) . .
Mo5 O24 Mo7 146.4(3) . .
Mo5 O24 Mo13 105.3(2) . .
Mo7 O24 Mo13 107.0(2) . .
Mo5 O25 Mo3 126.1(3) . .
Mo4 O26 Mo11 128.9(3) . .
Mo7 O27 Mo11 127.4(3) . .
Mo1 O30 Mo3 152.0(3) . .
Mo13 O33 Mo14 177.6(4) 4_565 .
Mo6 O35 Mo9 127.7(3) . .
C1 N1 C5 118.1(8) . .
C1 N1 Ru1 126.4(6) . .
C5 N1 Ru1 115.5(6) . .
C10 N2 C6 118.0(8) . .
C10 N2 Ru1 126.4(6) . .
C6 N2 Ru1 115.6(6) . .
N1 C1 C2 122.1(9) . .
N1 C1 H1 118.9 . .
C2 C1 H1 118.9 . .
C3 C2 C1 120.1(10) . .
C3 C2 H2 120.0 . .
C1 C2 H2 120.0 . .
C2 C3 C4 117.7(10) . .
C2 C3 H3 121.2 . .
C4 C3 H3 121.2 . .
C5 C4 C3 121.1(11) . .
C5 C4 H4 119.5 . .
C3 C4 H4 119.5 . .
N1 C5 C4 120.9(9) . .
N1 C5 C6 115.3(8) . .
C4 C5 C6 123.7(9) . .
N2 C6 C7 122.2(9) . .
N2 C6 C5 114.3(8) . .
C7 C6 C5 123.5(9) . .
C8 C7 C6 117.3(10) . .
C8 C7 H7 121.4 . .
C6 C7 H7 121.4 . .
C9 C8 C7 120.5(10) . .
C9 C8 H8 119.8 . .
C7 C8 H8 119.8 . .
C8 C9 C10 118.9(10) . .
C8 C9 H9 120.6 . .
C10 C9 H9 120.6 . .
N2 C10 C9 123.1(10) . .
N2 C10 H10 118.4 . .
C9 C10 H10 118.4 . .
C11 N3 C15 118.6(8) . .
C11 N3 Ru1 125.8(6) . .
C15 N3 Ru1 115.5(6) . .
C20 N4 C16 118.1(7) . .
C20 N4 Ru1 126.6(6) . .
C16 N4 Ru1 114.7(5) . .
N3 C11 C12 122.4(10) . .
N3 C11 H11 118.8 . .
C12 C11 H11 118.8 . .
C13 C12 C11 120.2(10) . .
C13 C12 H12 119.9 . .
C11 C12 H12 119.9 . .
C12 C13 C14 117.0(11) . .
C12 C13 H13 121.5 . .
C14 C13 H13 121.5 . .
C15 C14 C13 121.0(11) . .
C15 C14 H14 119.5 . .
C13 C14 H14 119.5 . .
C14 C15 N3 120.6(9) . .
C14 C15 C16 124.4(9) . .
N3 C15 C16 115.0(8) . .
N4 C16 C17 120.1(8) . .
N4 C16 C15 115.0(7) . .
C17 C16 C15 124.9(8) . .
C18 C17 C16 121.3(9) . .
C18 C17 H17 119.3 . .
C16 C17 H17 119.3 . .
C17 C18 C19 117.6(9) . .
C17 C18 H18 121.2 . .
C19 C18 H18 121.2 . .
C20 C19 C18 120.4(9) . .
C20 C19 H19 119.8 . .
C18 C19 H19 119.8 . .
N4 C20 C19 122.4(9) . .
N4 C20 H20 118.8 . .
C19 C20 H20 118.8 . .
C21 N5 C25 118.8(7) . .
C21 N5 Ru1 125.6(6) . .
C25 N5 Ru1 115.2(5) . .
C30 N6 C26 117.7(8) . .
C30 N6 Ru1 126.0(6) . .
C26 N6 Ru1 116.3(6) . .
N5 C21 C22 121.9(9) . .
N5 C21 H21 119.1 . .
C22 C21 H21 119.1 . .
C23 C22 C21 119.3(9) . .
C23 C22 H22 120.4 . .
C21 C22 H22 120.4 . .
C24 C23 C22 118.1(10) . .
C24 C23 H23 121.0 . .
C22 C23 H23 121.0 . .
C25 C24 C23 122.7(10) . .
C25 C24 H24 118.7 . .
C23 C24 H24 118.7 . .
C24 C25 N5 119.1(8) . .
C24 C25 C26 126.7(9) . .
N5 C25 C26 114.1(8) . .
N6 C26 C27 120.8(10) . .
N6 C26 C25 115.6(8) . .
C27 C26 C25 123.5(10) . .
C26 C27 C28 121.9(11) . .
C26 C27 H27 119.0 . .
C28 C27 H27 119.0 . .
C27 C28 C29 117.8(10) . .
C27 C28 H28 121.1 . .
C29 C28 H28 121.1 . .
C28 C29 C30 118.6(10) . .
C28 C29 H29 120.7 . .
C30 C29 H29 120.7 . .
N6 C30 C29 123.1(9) . .
N6 C30 H30 118.5 . .
C29 C30 H30 118.5 . .
C1D N7 C1B 111.1(10) . .
C1D N7 C1A 111.8(9) . .
C1B N7 C1A 104.7(11) . .
C1D N7 C1C 106.4(8) . .
C1B N7 C1C 110.9(10) . .
C1A N7 C1C 112.0(9) . .
N7 C1A C2A 116.5(9) . .
N7 C1A H1A1 108.2 . .
C2A C1A H1A1 108.2 . .
N7 C1A H1A2 108.2 . .
C2A C1A H1A2 108.2 . .
H1A1 C1A H1A2 107.3 . .
C3A C2A C1A 109.3(12) . .
C3A C2A H2A1 109.8 . .
C1A C2A H2A1 109.8 . .
C3A C2A H2A2 109.8 . .
C1A C2A H2A2 109.8 . .
H2A1 C2A H2A2 108.3 . .
C4A C3A C2A 111.6(14) . .
C4A C3A H3A1 109.3 . .
C2A C3A H3A1 109.3 . .
C4A C3A H3A2 109.3 . .
C2A C3A H3A2 109.3 . .
H3A1 C3A H3A2 108.0 . .
C3A C4A H4A1 109.5 . .
C3A C4A H4A2 109.5 . .
H4A1 C4A H4A2 109.5 . .
C3A C4A H4A3 109.5 . .
H4A1 C4A H4A3 109.5 . .
H4A2 C4A H4A3 109.5 . .
N7 C1B C2B 116.1(13) . .
N7 C1B H1B1 108.3 . .
C2B C1B H1B1 108.3 . .
N7 C1B H1B2 108.3 . .
C2B C1B H1B2 108.3 . .
H1B1 C1B H1B2 107.4 . .
C1B C2B C3B 100.5(17) . .
C1B C2B H2B1 111.7 . .
C3B C2B H2B1 111.7 . .
C1B C2B H2B2 111.7 . .
C3B C2B H2B2 111.7 . .
H2B1 C2B H2B2 109.4 . .
C4B C3B C2B 109(2) . .
C4B C3B H3B1 109.8 . .
C2B C3B H3B1 109.8 . .
C4B C3B H3B2 109.8 . .
C2B C3B H3B2 109.8 . .
H3B1 C3B H3B2 108.2 . .
C3B C4B H4B1 109.5 . .
C3B C4B H4B2 109.5 . .
H4B1 C4B H4B2 109.5 . .
C3B C4B H4B3 109.5 . .
H4B1 C4B H4B3 109.5 . .
H4B2 C4B H4B3 109.5 . .
C2C C1C N7 115.5(9) . .
C2C C1C H1C1 108.4 . .
N7 C1C H1C1 108.4 . .
C2C C1C H1C2 108.4 . .
N7 C1C H1C2 108.4 . .
H1C1 C1C H1C2 107.5 . .
C1C C2C C3C 110.6(10) . .
C1C C2C H2C1 109.5 . .
C3C C2C H2C1 109.5 . .
C1C C2C H2C2 109.5 . .
C3C C2C H2C2 109.5 . .
H2C1 C2C H2C2 108.1 . .
C4C C3C C2C 115.9(16) . .
C4C C3C H3C1 108.3 . .
C2C C3C H3C1 108.3 . .
C4C C3C H3C2 108.3 . .
C2C C3C H3C2 108.3 . .
H3C1 C3C H3C2 107.4 . .
C3C C4C H4C1 109.5 . .
C3C C4C H4C2 109.5 . .
H4C1 C4C H4C2 109.5 . .
C3C C4C H4C3 109.5 . .
H4C1 C4C H4C3 109.5 . .
H4C2 C4C H4C3 109.5 . .
N7 C1D C2D 115.7(10) . .
N7 C1D H1D1 108.4 . .
C2D C1D H1D1 108.4 . .
N7 C1D H1D2 108.4 . .
C2D C1D H1D2 108.4 . .
H1D1 C1D H1D2 107.4 . .
C3D C2D C1D 111.1(12) . .
C4D C3D C2D 111.6(16) . .
C4D C3D H3D1 109.3 . .
C2D C3D H3D1 109.3 . .
C4D C3D H3D2 109.3 . .
C2D C3D H3D2 109.3 . .
H3D1 C3D H3D2 108.0 . .
C3D C4D H4D1 109.5 . .
C3D C4D H4D2 109.5 . .
H4D1 C4D H4D2 109.5 . .
C3D C4D H4D3 109.5 . .
H4D1 C4D H4D3 109.5 . .
H4D2 C4D H4D3 109.5 . .

loop_
_geom_bond_atom_site_label_1
_geom_bond_atom_site_label_2
_geom_bond_distance
_geom_bond_site_symmetry_2
P1 O16 1.531(5) .
P1 O23 1.546(5) .
P1 O14 1.546(5) .
P1 O5 1.546(5) .
Mo1 O28 1.678(6) .
Mo1 O30 1.841(5) .
Mo1 O6 1.864(5) .
Mo1 O17 1.958(5) .
Mo1 O9 2.126(5) .
Mo1 O5 2.466(5) .
Mo2 O31 1.676(5) .
Mo2 O12 1.823(5) .
Mo2 O11 1.840(5) .
Mo2 O8 1.960(5) .
Mo2 O21 2.163(5) .
Mo2 O23 2.468(5) .
Mo3 O43 1.678(6) .
Mo3 O30 1.924(5) .
Mo3 O25 1.946(6) .
Mo3 O18 1.972(5) .
Mo3 O11 1.981(5) .
Mo3 O23 2.488(5) .
Mo4 O40 1.677(6) .
Mo4 O4 1.849(5) .
Mo4 O26 1.849(5) .
Mo4 O8 1.953(5) .
Mo4 O13 2.135(6) .
Mo4 O14 2.480(5) .
Mo5 O38 1.671(6) .
Mo5 O1 1.844(5) .
Mo5 O25 1.853(5) .
Mo5 O24 1.992(5) .
Mo5 O21 2.131(5) .
Mo5 O23 2.485(5) .
Mo5 Mo13 3.2153(10) .
Mo6 O32 1.676(5) .
Mo6 O18 1.831(5) .
Mo6 O35 1.832(5) .
Mo6 O17 1.960(5) .
Mo6 O15 2.153(5) .
Mo6 O16 2.463(5) .
Mo7 O29 1.674(5) .
Mo7 O27 1.830(6) .
Mo7 O20 1.837(5) .
Mo7 O24 2.011(5) .
Mo7 O13 2.119(5) .
Mo7 O14 2.434(5) .
Mo8 O34 1.666(5) .
Mo8 O22 1.842(5) .
Mo8 O3 1.842(5) .
Mo8 O7 2.014(5) .
Mo8 O9 2.120(5) .
Mo8 O5 2.442(5) .
Mo9 O37 1.672(6) .
Mo9 O4 1.932(5) .
Mo9 O19 1.935(5) .
Mo9 O12 1.962(6) .
Mo9 O35 1.969(5) .
Mo10 O41 1.665(6) .
Mo10 O6 1.925(5) .
Mo10 O1 1.933(5) .
Mo10 O20 1.956(5) .
Mo10 O22 1.970(5) .
Mo10 O5 2.505(5) .
Mo11 O36 1.673(6) .
Mo11 O26 1.935(5) .
Mo11 O2 1.936(6) .
Mo11 O3 1.952(5) .
Mo11 O27 1.969(6) .
Mo11 O14 2.494(5) .
Mo12 O10 1.669(6) .
Mo12 O2 1.837(5) .
Mo12 O19 1.848(5) .
Mo12 O7 2.006(5) .
Mo12 O15 2.111(5) .
Mo12 O16 2.480(5) .
Mo12 Mo14 3.2133(10) .
Mo13 O39 1.662(6) .
Mo13 O33 1.906(6) 4_666
Mo13 O21 1.993(5) .
Mo13 O13 2.005(6) .
Mo13 O24 2.053(5) .
Mo13 O8 2.169(5) .
Mo14 O42 1.682(6) .
Mo14 O33 1.927(6) .
Mo14 O15 1.997(5) .
Mo14 O9 2.010(6) .
Mo14 O7 2.045(5) .
Mo14 O17 2.179(5) .
Ru1 N1 2.032(7) .
Ru1 N6 2.051(7) .
Ru1 N3 2.056(7) .
Ru1 N2 2.059(7) .
Ru1 N4 2.066(7) .
Ru1 N5 2.073(7) .
O33 Mo13 1.906(6) 4_565
N1 C1 1.352(11) .
N1 C5 1.364(10) .
N2 C10 1.335(11) .
N2 C6 1.354(11) .
C1 C2 1.384(13) .
C1 H1 0.9300 .
C2 C3 1.375(15) .
C2 H2 0.9300 .
C3 C4 1.380(15) .
C3 H3 0.9300 .
C4 C5 1.379(14) .
C4 H4 0.9300 .
C5 C6 1.465(13) .
C6 C7 1.398(13) .
C7 C8 1.385(15) .
C7 H7 0.9300 .
C8 C9 1.363(15) .
C8 H8 0.9300 .
C9 C10 1.368(13) .
C9 H9 0.9300 .
C10 H10 0.9300 .
N3 C11 1.344(11) .
N3 C15 1.368(11) .
N4 C20 1.343(10) .
N4 C16 1.376(10) .
C11 C12 1.377(14) .
C11 H11 0.9300 .
C12 C13 1.371(17) .
C12 H12 0.9300 .
C13 C14 1.412(15) .
C13 H13 0.9300 .
C14 C15 1.364(12) .
C14 H14 0.9300 .
C15 C16 1.466(12) .
C16 C17 1.379(12) .
C17 C18 1.366(12) .
C17 H17 0.9300 .
C18 C19 1.379(13) .
C18 H18 0.9300 .
C19 C20 1.359(13) .
C19 H19 0.9300 .
C20 H20 0.9300 .
N5 C21 1.345(10) .
N5 C25 1.374(11) .
N6 C30 1.345(11) .
N6 C26 1.347(11) .
C21 C22 1.381(12) .
C21 H21 0.9300 .
C22 C23 1.368(14) .
C22 H22 0.9300 .
C23 C24 1.358(13) .
C23 H23 0.9300 .
C24 C25 1.359(12) .
C24 H24 0.9300 .
C25 C26 1.462(12) .
C26 C27 1.360(12) .
C27 C28 1.365(15) .
C27 H27 0.9300 .
C28 C29 1.370(15) .
C28 H28 0.9300 .
C29 C30 1.381(13) .
C29 H29 0.9300 .
C30 H30 0.9300 .
N7 C1D 1.490(13) .
N7 C1B 1.501(15) .
N7 C1A 1.501(15) .
N7 C1C 1.516(12) .
C1A C2A 1.547(16) .
C1A H1A1 0.9700 .
C1A H1A2 0.9700 .
C2A C3A 1.532(18) .
C2A H2A1 0.9700 .
C2A H2A2 0.9700 .
C3A C4A 1.502(19) .
C3A H3A1 0.9700 .
C3A H3A2 0.9700 .
C4A H4A1 0.9600 .
C4A H4A2 0.9600 .
C4A H4A3 0.9600 .
C1B C2B 1.52(2) .
C1B H1B1 0.9700 .
C1B H1B2 0.9700 .
C2B C3B 1.566(17) .
C2B H2B1 0.9700 .
C2B H2B2 0.9700 .
C3B C4B 1.352(18) .
C3B H3B1 0.9700 .
C3B H3B2 0.9700 .
C4B H4B1 0.9600 .
C4B H4B2 0.9600 .
C4B H4B3 0.9600 .
C1C C2C 1.499(14) .
C1C H1C1 0.9700 .
C1C H1C2 0.9700 .
C2C C3C 1.548(17) .
C2C H2C1 0.9700 .
C2C H2C2 0.9700 .
C3C C4C 1.46(2) .
C3C H3C1 0.9700 .
C3C H3C2 0.9700 .
C4C H4C1 0.9600 .
C4C H4C2 0.9600 .
C4C H4C3 0.9600 .
C1D C2D 1.543(15) .
C1D H1D1 0.9700 .
C1D H1D2 0.9700 .
C2D C3D 1.52(2) .
C3D C4D 1.46(2) .
C3D H3D1 0.9700 .
C3D H3D2 0.9700 .
C4D H4D1 0.9600 .
C4D H4D2 0.9600 .
C4D H4D3 0.9600 .
